data_7216102
loop_
_publ_author_name
'Gdaniec, Maria'
'Bensemann, Igor'
'Po\/lo\'nski, Tadeusz'

_publ_section_title
;
 Interplay of hydrogen bonding and aromatic ring interactions in
 supramolecular complexes of phenazine with
 N,N&#x2032;-bis(2-pyridyl)aryldiamines
;
_journal_issue 71
_journal_name_full CrystEngComm
_journal_page_first 433
_journal_paper_doi 10.1039/b503023d
_journal_volume 7
_journal_year 2005
_chemical_formula_moiety 'C22 H18 N4 O, 2(C12 H8 N2)'
_chemical_formula_sum 'C46 H34 N8 O'
_chemical_formula_weight 714.81
_chemical_melting_point 157.5(5)
_chemical_name_common
;N,N'-Bis(2-pyridyl)-4,4'-oxybis(aminobenzene) phenazine 1:2
complex
;
_chemical_name_systematic
;
N,N'-Bis(2-pyridyl)-4,4'-oxybis(aminobenzene) phenazine 1:2 complex
;
_space_group_IT_number 2
_symmetry_cell_setting triclinic
_symmetry_space_group_name_Hall '-P 1'
_symmetry_space_group_name_H-M 'P -1'
_atom_sites_solution_hydrogens mixed
_atom_sites_solution_primary direct
_atom_sites_solution_secondary difmap
_audit_creation_method SHELXL-97
_cell_angle_alpha 86.329(5)
_cell_angle_beta 81.084(5)
_cell_angle_gamma 77.767(5)
_cell_formula_units_Z 2
_cell_length_a 7.1084(5)
_cell_length_b 12.7044(7)
_cell_length_c 20.4711(12)
_cell_measurement_reflns_used 6289
_cell_measurement_temperature 293(2)
_cell_measurement_theta_max 25
_cell_measurement_theta_min 4
_cell_volume 1783.96(19)
_computing_cell_refinement 'KM4RED, Version 1.157a, 1999'
_computing_data_collection 'KM4CCD, Version 1.157a, 1999'
_computing_data_reduction 'KM4RED, Version 1.157a, 1999'
_computing_molecular_graphics
;
Stereochemical Workstation, Siemens Analytical X-Ray Instruments,
Inc., 1989.
;
_computing_publication_material 'SHELXL-97 (Sheldrick, 1997)'
_computing_structure_refinement 'SHELXL-97 (Sheldrick, 1997)'
_computing_structure_solution 'SHELXS-97 (Sheldrick, 1997)'
_diffrn_ambient_temperature 293(2)
_diffrn_measured_fraction_theta_full 0.995
_diffrn_measured_fraction_theta_max 0.995
_diffrn_measurement_device_type 'Kuma KM4CCD diffractometer'
_diffrn_measurement_method '\o scan'
_diffrn_radiation_monochromator graphite
_diffrn_radiation_source 'fine-focus sealed tube'
_diffrn_radiation_type MoK\a
_diffrn_radiation_wavelength 0.71073
_diffrn_reflns_av_R_equivalents 0.0188
_diffrn_reflns_av_sigmaI/netI 0.0199
_diffrn_reflns_limit_h_max 8
_diffrn_reflns_limit_h_min -7
_diffrn_reflns_limit_k_max 15
_diffrn_reflns_limit_k_min -14
_diffrn_reflns_limit_l_max 24
_diffrn_reflns_limit_l_min -22
_diffrn_reflns_number 13404
_diffrn_reflns_theta_full 25.03
_diffrn_reflns_theta_max 25.03
_diffrn_reflns_theta_min 3.27
_diffrn_standards_decay_% negligible
_diffrn_standards_interval_count 0
_diffrn_standards_interval_time 0
_diffrn_standards_number 0
_exptl_absorpt_coefficient_mu 0.083
_exptl_absorpt_correction_type none
_exptl_crystal_colour orange
_exptl_crystal_density_diffrn 1.331
_exptl_crystal_density_method 'not measured'
_exptl_crystal_description prism
_exptl_crystal_F_000 748
_exptl_crystal_size_max 0.6
_exptl_crystal_size_mid 0.2
_exptl_crystal_size_min 0.08
_refine_diff_density_max 0.265
_refine_diff_density_min -0.252
_refine_diff_density_rms 0.053
_refine_ls_extinction_method none
_refine_ls_goodness_of_fit_ref 1.108
_refine_ls_hydrogen_treatment refU
_refine_ls_matrix_type full
_refine_ls_number_parameters 530
_refine_ls_number_reflns 6281
_refine_ls_number_restraints 0
_refine_ls_restrained_S_all 1.108
_refine_ls_R_factor_all 0.0738
_refine_ls_R_factor_gt 0.0550
_refine_ls_shift/su_max 0.000
_refine_ls_shift/su_mean 0.000
_refine_ls_structure_factor_coef Fsqd
_refine_ls_weighting_details 'calc w=1/[\s^2^(Fo^2^)+(0.0554P)^2^+1.4041P] where P=(Fo^2^+2Fc^2^)/3'
_refine_ls_weighting_scheme calc
_refine_ls_wR_factor_gt 0.1260
_refine_ls_wR_factor_ref 0.1472
_reflns_number_gt 4922
_reflns_number_total 6281
_reflns_threshold_expression >2sigma(I)
_cod_data_source_file b503023d.txt
_cod_data_source_block 2-phz
_cod_depositor_comments
;
The following automatic conversions were performed:

'_chemical_melting_point' value '157-158' was changed to '157.5(5)' -
the average value was taken and precision was
estimated.

'_refine_ls_hydrogen_treatment' value 'refu' changed to
'refU' according to
/usr/data/users/saulius/automatic-downloads/retrospective/RSC/lib/dictionaries/cif_core.dic
dictionary named 'cif_core.dic' version 2.4.2 from 2011-04-26.

Automatic conversion script
Id: cif_fix_values 2281 2013-09-26 08:29:07Z andrius 

The following automatic conversions were performed:

'_atom_sites_solution_hydrogens' value 'difmap,geom' was changed to
'mixed'.

Automatic conversion script
Id: cif_fix_values 6452 2018-10-05 10:23:21Z andrius 
;
_cod_original_sg_symbol_Hall -P1
_cod_original_sg_symbol_H-M P-1
_cod_database_code 7216102

loop_
_symmetry_equiv_pos_as_xyz
'x, y, z'
'-x, -y, -z'

loop_
_atom_site_label
_atom_site_type_symbol
_atom_site_fract_x
_atom_site_fract_y
_atom_site_fract_z
_atom_site_U_iso_or_equiv
_atom_site_adp_type
_atom_site_occupancy
_atom_site_symmetry_multiplicity
_atom_site_calc_flag
_atom_site_refinement_flags
N1 N 1.3565(2) 0.14241(14) 0.00829(8) 0.0299(4) Uani 1 1 d .
C2 C 1.3244(3) 0.21939(16) 0.05231(9) 0.0267(4) Uani 1 1 d .
C3 C 1.4537(3) 0.28964(17) 0.05319(11) 0.0327(5) Uani 1 1 d .
H3 H 1.4228 0.3432 0.0864 0.041(7) Uiso 1 1 d R
C4 C 1.6170(3) 0.2786(2) 0.00705(11) 0.0393(5) Uani 1 1 d .
H4 H 1.7049 0.3267 0.0066 0.050(7) Uiso 1 1 d R
C5 C 1.6533(3) 0.19835(19) -0.03920(11) 0.0369(5) Uani 1 1 d .
H5 H 1.7674 0.1875 -0.0719 0.035(6) Uiso 1 1 d R
C6 C 1.5201(3) 0.13291(19) -0.03618(10) 0.0344(5) Uani 1 1 d .
H6 H 1.5406 0.0773 -0.0677 0.039(6) Uiso 1 1 d R
N7 N 1.1584(2) 0.23408(14) 0.09857(8) 0.0294(4) Uani 1 1 d .
H7 H 1.1450 0.2875 0.1268 0.039(6) Uiso 1 1 d R
C8 C 1.0079(3) 0.17648(15) 0.11243(9) 0.0245(4) Uani 1 1 d .
C9 C 0.8641(3) 0.21091(16) 0.16583(9) 0.0260(4) Uani 1 1 d .
H9 H 0.8686 0.2718 0.1906 0.030(6) Uiso 1 1 d R
C10 C 0.7103(3) 0.15928(17) 0.18466(10) 0.0289(5) Uani 1 1 d .
H10 H 0.6092 0.1849 0.2202 0.035(6) Uiso 1 1 d R
C11 C 0.6998(3) 0.07030(17) 0.15033(9) 0.0287(5) Uani 1 1 d .
C12 C 0.8402(3) 0.03579(17) 0.09709(10) 0.0296(5) Uani 1 1 d .
H12 H 0.8251 -0.0229 0.0724 0.033(6) Uiso 1 1 d R
C13 C 0.9944(3) 0.08734(16) 0.07783(10) 0.0276(4) Uani 1 1 d .
H13 H 1.0942 0.0651 0.0412 0.026(5) Uiso 1 1 d R
O14 O 0.5437(2) 0.01771(14) 0.16200(7) 0.0405(4) Uani 1 1 d .
C15 C 0.4437(3) 0.00727(16) 0.22482(10) 0.0277(4) Uani 1 1 d .
C16 C 0.5288(3) -0.00813(16) 0.28221(10) 0.0285(4) Uani 1 1 d .
H16 H 0.6634 -0.0060 0.2811 0.032(6) Uiso 1 1 d R
C17 C 0.4176(3) -0.02542(16) 0.34253(10) 0.0275(4) Uani 1 1 d .
H17 H 0.4730 -0.0354 0.3829 0.025(5) Uiso 1 1 d R
C18 C 0.2208(3) -0.02722(16) 0.34629(9) 0.0248(4) Uani 1 1 d .
C19 C 0.1384(3) -0.01043(17) 0.28784(10) 0.0294(5) Uani 1 1 d .
H19 H 0.0017 -0.0076 0.2896 0.033(6) Uiso 1 1 d R
C20 C 0.2484(3) 0.00530(16) 0.22781(10) 0.0274(4) Uani 1 1 d .
H20 H 0.1902 0.0177 0.1880 0.034(6) Uiso 1 1 d R
N21 N 0.1092(3) -0.04154(15) 0.40833(8) 0.0310(4) Uani 1 1 d .
H21 H 0.1303 -0.0083 0.4432 0.043(7) Uiso 1 1 d R
C22 C -0.0351(3) -0.10029(16) 0.42018(9) 0.0243(4) Uani 1 1 d .
N23 N -0.1598(2) -0.07809(13) 0.47656(8) 0.0270(4) Uani 1 1 d .
C24 C -0.2979(3) -0.13802(17) 0.49251(10) 0.0292(5) Uani 1 1 d .
H24 H -0.3846 -0.1209 0.5330 0.027(5) Uiso 1 1 d R
C25 C -0.3190(3) -0.21918(17) 0.45476(10) 0.0300(5) Uani 1 1 d .
H25 H -0.4205 -0.2590 0.4667 0.033(6) Uiso 1 1 d R
C26 C -0.1900(3) -0.24100(16) 0.39660(10) 0.0274(4) Uani 1 1 d .
H26 H -0.1985 -0.2981 0.3694 0.032(6) Uiso 1 1 d R
C27 C -0.0475(3) -0.18175(16) 0.37861(10) 0.0274(4) Uani 1 1 d .
H27 H 0.0477 -0.1973 0.3399 0.038(6) Uiso 1 1 d R
N1B N 0.6562(2) 0.37635(13) 0.28945(8) 0.0268(4) Uani 1 1 d .
C2B C 0.5903(3) 0.47999(17) 0.27239(10) 0.0266(4) Uani 1 1 d .
C3B C 0.5517(3) 0.50720(18) 0.20636(10) 0.0322(5) Uani 1 1 d .
H3B H 0.5764 0.4491 0.1764 0.034(6) Uiso 1 1 d R
C4B C 0.4816(3) 0.6114(2) 0.18807(12) 0.0385(5) Uani 1 1 d .
H4B H 0.4543 0.6322 0.1440 0.031(6) Uiso 1 1 d R
C5B C 0.4453(3) 0.69419(19) 0.23471(12) 0.0402(6) Uani 1 1 d .
H5B H 0.3922 0.7670 0.2217 0.049(7) Uiso 1 1 d R
C6B C 0.4812(3) 0.67220(17) 0.29798(12) 0.0339(5) Uani 1 1 d .
H6B H 0.4607 0.7284 0.3291 0.043(7) Uiso 1 1 d R
C7B C 0.5570(3) 0.56454(16) 0.31886(10) 0.0266(4) Uani 1 1 d .
N8B N 0.5960(2) 0.54396(14) 0.38129(8) 0.0284(4) Uani 1 1 d .
C9B C 0.6634(3) 0.44054(16) 0.39837(10) 0.0260(4) Uani 1 1 d .
C10B C 0.7085(3) 0.41283(19) 0.46352(10) 0.0337(5) Uani 1 1 d .
H10B H 0.6963 0.4705 0.4930 0.041(7) Uiso 1 1 d R
C11B C 0.7699(3) 0.3090(2) 0.48202(11) 0.0384(5) Uani 1 1 d .
H11B H 0.8001 0.2901 0.5259 0.048(7) Uiso 1 1 d R
C12B C 0.7913(3) 0.2243(2) 0.43749(12) 0.0401(6) Uani 1 1 d .
H12B H 0.8362 0.1515 0.4526 0.044(7) Uiso 1 1 d R
C13B C 0.7544(3) 0.24692(17) 0.37431(11) 0.0343(5) Uani 1 1 d .
H13B H 0.7745 0.1912 0.3429 0.040(6) Uiso 1 1 d R
C14B C 0.6907(3) 0.35565(16) 0.35241(10) 0.0260(4) Uani 1 1 d .
N1A N 1.1051(2) 0.42199(13) 0.18730(8) 0.0270(4) Uani 1 1 d .
C2A C 1.0365(3) 0.52281(16) 0.16564(10) 0.0256(4) Uani 1 1 d .
C3A C 1.0005(3) 0.54140(19) 0.09884(11) 0.0357(5) Uani 1 1 d .
H3A H 1.0294 0.4799 0.0713 0.045(7) Uiso 1 1 d R
C4A C 0.9267(3) 0.6424(2) 0.07665(12) 0.0419(6) Uani 1 1 d .
H4A H 0.9005 0.6543 0.0318 0.049(7) Uiso 1 1 d R
C5A C 0.8846(3) 0.7309(2) 0.11933(12) 0.0414(6) Uani 1 1 d .
H5A H 0.8294 0.8007 0.1020 0.049(7) Uiso 1 1 d R
C6A C 0.9185(3) 0.71691(18) 0.18325(11) 0.0347(5) Uani 1 1 d .
H6A H 0.8887 0.7749 0.2135 0.038(6) Uiso 1 1 d R
C7A C 0.9954(3) 0.61250(16) 0.20845(10) 0.0264(4) Uani 1 1 d .
N8A N 1.0264(2) 0.59929(13) 0.27204(8) 0.0269(4) Uani 1 1 d .
C9A C 1.0960(3) 0.49815(16) 0.29361(9) 0.0243(4) Uani 1 1 d .
C10A C 1.1321(3) 0.47949(18) 0.36050(10) 0.0311(5) Uani 1 1 d .
H10A H 1.1065 0.5416 0.3873 0.034(6) Uiso 1 1 d R
C11A C 1.1986(3) 0.37808(19) 0.38340(11) 0.0358(5) Uani 1 1 d .
H11A H 1.2185 0.3655 0.4288 0.035(6) Uiso 1 1 d R
C12A C 1.2333(3) 0.28916(19) 0.34135(12) 0.0370(5) Uani 1 1 d .
H12A H 1.2745 0.2171 0.3582 0.042(7) Uiso 1 1 d R
C13A C 1.2034(3) 0.30335(17) 0.27712(11) 0.0319(5) Uani 1 1 d .
H13A H 1.2221 0.2445 0.2480 0.035(6) Uiso 1 1 d R
C14A C 1.1347(3) 0.40880(16) 0.25107(10) 0.0253(4) Uani 1 1 d .

loop_
_atom_site_aniso_label
_atom_site_aniso_U_11
_atom_site_aniso_U_22
_atom_site_aniso_U_33
_atom_site_aniso_U_23
_atom_site_aniso_U_13
_atom_site_aniso_U_12
N1 0.0292(9) 0.0337(10) 0.0253(9) -0.0030(7) -0.0012(7) -0.0042(7)
C2 0.0281(10) 0.0299(11) 0.0210(10) 0.0009(8) -0.0038(8) -0.0038(8)
C3 0.0353(12) 0.0326(12) 0.0325(11) -0.0025(9) -0.0065(9) -0.0106(9)
C4 0.0345(12) 0.0453(14) 0.0405(13) 0.0030(10) -0.0044(10) -0.0159(10)
C5 0.0300(11) 0.0448(13) 0.0326(12) 0.0041(10) -0.0009(9) -0.0044(10)
C6 0.0348(12) 0.0404(12) 0.0259(11) -0.0033(9) -0.0012(9) -0.0045(10)
N7 0.0325(9) 0.0312(9) 0.0257(9) -0.0077(7) 0.0021(7) -0.0121(8)
C8 0.0270(10) 0.0240(10) 0.0228(10) 0.0004(8) -0.0046(8) -0.0051(8)
C9 0.0287(10) 0.0272(10) 0.0219(10) -0.0039(8) -0.0025(8) -0.0054(8)
C10 0.0279(10) 0.0343(11) 0.0230(10) -0.0035(8) 0.0001(8) -0.0054(9)
C11 0.0307(11) 0.0381(12) 0.0201(10) 0.0009(8) -0.0016(8) -0.0153(9)
C12 0.0432(12) 0.0276(11) 0.0208(10) -0.0050(8) -0.0034(9) -0.0130(9)
C13 0.0331(11) 0.0270(10) 0.0221(10) -0.0009(8) -0.0009(8) -0.0069(9)
O14 0.0478(9) 0.0604(11) 0.0213(7) -0.0070(7) 0.0040(7) -0.0336(8)
C15 0.0325(11) 0.0286(11) 0.0229(10) -0.0040(8) 0.0017(8) -0.0115(9)
C16 0.0260(10) 0.0323(11) 0.0279(11) -0.0029(8) -0.0020(8) -0.0086(9)
C17 0.0299(11) 0.0304(11) 0.0231(10) 0.0000(8) -0.0081(8) -0.0055(9)
C18 0.0274(10) 0.0251(10) 0.0228(10) -0.0039(8) -0.0006(8) -0.0087(8)
C19 0.0245(10) 0.0330(11) 0.0316(11) -0.0005(9) -0.0053(8) -0.0067(9)
C20 0.0311(11) 0.0295(11) 0.0239(10) 0.0032(8) -0.0088(8) -0.0091(9)
N21 0.0349(10) 0.0400(10) 0.0227(9) -0.0074(7) 0.0013(7) -0.0202(8)
C22 0.0256(10) 0.0273(10) 0.0207(9) -0.0011(8) -0.0027(8) -0.0070(8)
N23 0.0288(9) 0.0291(9) 0.0241(9) -0.0027(7) -0.0032(7) -0.0082(7)
C24 0.0308(11) 0.0334(11) 0.0225(10) -0.0006(8) -0.0008(8) -0.0068(9)
C25 0.0294(11) 0.0323(11) 0.0292(11) 0.0023(9) -0.0036(8) -0.0100(9)
C26 0.0303(11) 0.0247(10) 0.0293(11) -0.0029(8) -0.0091(8) -0.0061(8)
C27 0.0279(10) 0.0300(11) 0.0235(10) -0.0047(8) -0.0010(8) -0.0051(8)
N1B 0.0220(8) 0.0278(9) 0.0292(9) -0.0036(7) -0.0006(7) -0.0039(7)
C2B 0.0162(9) 0.0330(11) 0.0300(11) -0.0033(8) -0.0001(8) -0.0052(8)
C3B 0.0240(10) 0.0414(13) 0.0304(11) -0.0012(9) -0.0015(8) -0.0066(9)
C4B 0.0277(11) 0.0512(14) 0.0370(12) 0.0094(11) -0.0068(9) -0.0103(10)
C5B 0.0278(11) 0.0369(13) 0.0557(15) 0.0113(11) -0.0083(10) -0.0081(10)
C6B 0.0256(11) 0.0281(11) 0.0486(14) -0.0024(10) -0.0055(9) -0.0067(9)
C7B 0.0178(9) 0.0284(11) 0.0341(11) -0.0011(8) -0.0025(8) -0.0067(8)
N8B 0.0244(9) 0.0307(9) 0.0313(9) -0.0059(7) -0.0020(7) -0.0080(7)
C9B 0.0186(9) 0.0329(11) 0.0271(10) -0.0029(8) 0.0008(8) -0.0090(8)
C10B 0.0288(11) 0.0442(13) 0.0285(11) -0.0017(10) -0.0019(9) -0.0099(10)
C11B 0.0271(11) 0.0558(15) 0.0305(12) 0.0096(10) -0.0032(9) -0.0086(10)
C12B 0.0309(12) 0.0402(13) 0.0454(14) 0.0116(11) -0.0045(10) -0.0032(10)
C13B 0.0309(11) 0.0297(11) 0.0391(12) -0.0024(9) -0.0008(9) -0.0018(9)
C14B 0.0184(9) 0.0314(11) 0.0261(10) -0.0016(8) 0.0021(8) -0.0040(8)
N1A 0.0255(9) 0.0286(9) 0.0284(9) -0.0051(7) -0.0027(7) -0.0085(7)
C2A 0.0211(10) 0.0289(11) 0.0283(10) 0.0002(8) -0.0029(8) -0.0095(8)
C3A 0.0334(12) 0.0465(14) 0.0282(11) 0.0001(10) -0.0051(9) -0.0105(10)
C4A 0.0424(13) 0.0540(15) 0.0316(12) 0.0121(11) -0.0119(10) -0.0140(11)
C5A 0.0368(13) 0.0405(13) 0.0484(14) 0.0152(11) -0.0113(11) -0.0122(10)
C6A 0.0298(11) 0.0304(11) 0.0444(13) 0.0029(10) -0.0057(10) -0.0078(9)
C7A 0.0195(9) 0.0282(11) 0.0315(11) 0.0005(8) -0.0018(8) -0.0069(8)
N8A 0.0224(8) 0.0294(9) 0.0286(9) -0.0049(7) -0.0008(7) -0.0059(7)
C9A 0.0178(9) 0.0303(11) 0.0251(10) -0.0026(8) -0.0008(7) -0.0063(8)
C10A 0.0239(10) 0.0420(13) 0.0266(11) -0.0058(9) 0.0000(8) -0.0062(9)
C11A 0.0269(11) 0.0519(14) 0.0288(11) 0.0086(10) -0.0056(9) -0.0107(10)
C12A 0.0281(11) 0.0349(12) 0.0482(14) 0.0111(10) -0.0099(10) -0.0076(9)
C13A 0.0276(11) 0.0257(11) 0.0441(13) -0.0002(9) -0.0082(9) -0.0074(9)
C14A 0.0191(9) 0.0289(11) 0.0278(10) -0.0001(8) -0.0015(8) -0.0063(8)

loop_
_atom_type_symbol
_atom_type_description
_atom_type_scat_dispersion_real
_atom_type_scat_dispersion_imag
_atom_type_scat_source
C C 0.0033 0.0016 'International Tables Vol C Tables 4.2.6.8 and 6.1.1.4'
H H 0.0000 0.0000 'International Tables Vol C Tables 4.2.6.8 and 6.1.1.4'
N N 0.0061 0.0033 'International Tables Vol C Tables 4.2.6.8 and 6.1.1.4'
O O 0.0106 0.0060 'International Tables Vol C Tables 4.2.6.8 and 6.1.1.4'

loop_
_geom_angle_atom_site_label_1
_geom_angle_atom_site_label_2
_geom_angle_atom_site_label_3
_geom_angle
C2 N1 C6 117.35(18)
N1 C2 N7 120.12(18)
N1 C2 C3 122.34(19)
N7 C2 C3 117.53(18)
C4 C3 C2 118.9(2)
C4 C3 H3 122.8
C2 C3 H3 118.3
C3 C4 C5 119.6(2)
C3 C4 H4 119.7
C5 C4 H4 120.7
C6 C5 C4 117.7(2)
C6 C5 H5 120.4
C4 C5 H5 122.0
N1 C6 C5 124.2(2)
N1 C6 H6 116.3
C5 C6 H6 119.6
C2 N7 C8 131.51(17)
C2 N7 H7 115.9
C8 N7 H7 112.5
C9 C8 C13 118.60(18)
C9 C8 N7 116.40(17)
C13 C8 N7 124.99(18)
C10 C9 C8 121.50(18)
C10 C9 H9 117.7
C8 C9 H9 120.8
C9 C10 C11 119.30(18)
C9 C10 H10 121.3
C11 C10 H10 119.4
C12 C11 C10 119.86(18)
C12 C11 O14 116.08(18)
C10 C11 O14 123.78(18)
C11 C12 C13 121.14(18)
C11 C12 H12 118.3
C13 C12 H12 120.5
C12 C13 C8 119.60(18)
C12 C13 H13 123.0
C8 C13 H13 117.3
C15 O14 C11 121.65(15)
O14 C15 C20 115.54(18)
O14 C15 C16 124.41(19)
C20 C15 C16 119.90(18)
C15 C16 C17 119.83(19)
C15 C16 H16 120.9
C17 C16 H16 119.3
C16 C17 C18 120.88(18)
C16 C17 H17 121.3
C18 C17 H17 117.8
C17 C18 C19 118.10(18)
C17 C18 N21 119.92(18)
C19 C18 N21 121.94(18)
C20 C19 C18 121.29(19)
C20 C19 H19 119.2
C18 C19 H19 119.5
C19 C20 C15 119.99(18)
C19 C20 H20 120.7
C15 C20 H20 119.3
C22 N21 C18 125.47(16)
C22 N21 H21 116.2
C18 N21 H21 118.3
N23 C22 N21 115.23(17)
N23 C22 C27 121.75(17)
N21 C22 C27 122.94(17)
C22 N23 C24 117.61(17)
N23 C24 C25 124.16(19)
N23 C24 H24 116.1
C25 C24 H24 119.8
C24 C25 C26 117.69(19)
C24 C25 H25 122.3
C26 C25 H25 120.0
C27 C26 C25 119.91(19)
C27 C26 H26 120.0
C25 C26 H26 120.1
C26 C27 C22 118.88(18)
C26 C27 H27 121.8
C22 C27 H27 119.3
C2B N1B C14B 116.52(17)
N1B C2B C3B 119.21(19)
N1B C2B C7B 121.87(18)
C3B C2B C7B 118.91(19)
C4B C3B C2B 120.4(2)
C4B C3B H3B 122.6
C2B C3B H3B 117.0
C3B C4B C5B 120.3(2)
C3B C4B H4B 122.3
C5B C4B H4B 117.4
C6B C5B C4B 121.4(2)
C6B C5B H5B 119.0
C4B C5B H5B 119.7
C5B C6B C7B 120.1(2)
C5B C6B H6B 121.4
C7B C6B H6B 118.4
N8B C7B C6B 119.65(19)
N8B C7B C2B 121.47(18)
C6B C7B C2B 118.87(19)
C9B N8B C7B 116.81(17)
N8B C9B C10B 119.90(19)
N8B C9B C14B 121.61(18)
C10B C9B C14B 118.50(19)
C11B C10B C9B 120.5(2)
C11B C10B H10B 121.7
C9B C10B H10B 117.7
C10B C11B C12B 121.3(2)
C10B C11B H11B 120.7
C12B C11B H11B 118.0
C13B C12B C11B 120.3(2)
C13B C12B H12B 121.0
C11B C12B H12B 118.6
C12B C13B C14B 120.3(2)
C12B C13B H13B 121.6
C14B C13B H13B 118.1
N1B C14B C13B 119.31(18)
N1B C14B C9B 121.66(18)
C13B C14B C9B 119.02(18)
C2A N1A C14A 117.02(17)
N1A C2A C3A 119.46(19)
N1A C2A C7A 121.58(18)
C3A C2A C7A 118.95(19)
C4A C3A C2A 120.2(2)
C4A C3A H3A 122.7
C2A C3A H3A 117.1
C3A C4A C5A 120.7(2)
C3A C4A H4A 119.8
C5A C4A H4A 119.4
C6A C5A C4A 121.0(2)
C6A C5A H5A 120.9
C4A C5A H5A 118.1
C5A C6A C7A 120.0(2)
C5A C6A H6A 122.8
C7A C6A H6A 117.1
N8A C7A C6A 119.59(19)
N8A C7A C2A 121.32(18)
C6A C7A C2A 119.08(19)
C7A N8A C9A 117.02(17)
N8A C9A C10A 119.40(18)
N8A C9A C14A 121.54(17)
C10A C9A C14A 119.06(18)
C11A C10A C9A 120.2(2)
C11A C10A H10A 123.2
C9A C10A H10A 116.6
C10A C11A C12A 120.6(2)
C10A C11A H11A 120.0
C12A C11A H11A 119.3
C13A C12A C11A 121.2(2)
C13A C12A H12A 118.3
C11A C12A H12A 120.5
C12A C13A C14A 119.9(2)
C12A C13A H13A 122.9
C14A C13A H13A 117.2
N1A C14A C13A 119.46(18)
N1A C14A C9A 121.51(18)
C13A C14A C9A 119.02(18)

loop_
_geom_bond_atom_site_label_1
_geom_bond_atom_site_label_2
_geom_bond_distance
N1 C2 1.332(3)
N1 C6 1.350(3)
C2 N7 1.381(3)
C2 C3 1.413(3)
C3 C4 1.366(3)
C3 H3 0.9600
C4 C5 1.393(3)
C4 H4 0.9600
C5 C6 1.379(3)
C5 H5 0.9600
C6 H6 0.9600
N7 C8 1.404(3)
N7 H7 0.9001
C8 C9 1.399(3)
C8 C13 1.401(3)
C9 C10 1.384(3)
C9 H9 0.9600
C10 C11 1.390(3)
C10 H10 0.9600
C11 C12 1.384(3)
C11 O14 1.395(2)
C12 C13 1.387(3)
C12 H12 0.9600
C13 H13 0.9600
O14 C15 1.383(2)
C15 C20 1.385(3)
C15 C16 1.388(3)
C16 C17 1.391(3)
C16 H16 0.9600
C17 C18 1.394(3)
C17 H17 0.9601
C18 C19 1.397(3)
C18 N21 1.412(2)
C19 C20 1.378(3)
C19 H19 0.9600
C20 H20 0.9600
N21 C22 1.376(3)
N21 H21 0.9000
C22 N23 1.348(2)
C22 C27 1.406(3)
N23 C24 1.355(3)
C24 C25 1.374(3)
C24 H24 0.9600
C25 C26 1.390(3)
C25 H25 0.9600
C26 C27 1.379(3)
C26 H26 0.9600
C27 H27 0.9601
N1B C2B 1.344(3)
N1B C14B 1.348(3)
C2B C3B 1.427(3)
C2B C7B 1.438(3)
C3B C4B 1.362(3)
C3B H3B 0.9600
C4B C5B 1.422(3)
C4B H4B 0.9601
C5B C6B 1.359(3)
C5B H5B 0.9600
C6B C7B 1.424(3)
C6B H6B 0.9599
C7B N8B 1.347(3)
N8B C9B 1.343(3)
C9B C10B 1.425(3)
C9B C14B 1.439(3)
C10B C11B 1.348(3)
C10B H10B 0.9599
C11B C12B 1.423(3)
C11B H11B 0.9600
C12B C13B 1.360(3)
C12B H12B 0.9600
C13B C14B 1.426(3)
C13B H13B 0.9601
N1A C2A 1.343(3)
N1A C14A 1.349(3)
C2A C3A 1.426(3)
C2A C7A 1.435(3)
C3A C4A 1.357(3)
C3A H3A 0.9600
C4A C5A 1.421(4)
C4A H4A 0.9600
C5A C6A 1.361(3)
C5A H5A 0.9600
C6A C7A 1.420(3)
C6A H6A 0.9599
C7A N8A 1.348(3)
N8A C9A 1.348(3)
C9A C10A 1.428(3)
C9A C14A 1.429(3)
C10A C11A 1.355(3)
C10A H10A 0.9599
C11A C12A 1.421(3)
C11A H11A 0.9601
C12A C13A 1.359(3)
C12A H12A 0.9600
C13A C14A 1.425(3)
C13A H13A 0.9601

loop_
_geom_hbond_atom_site_label_D
_geom_hbond_atom_site_label_H
_geom_hbond_atom_site_label_A
_geom_hbond_distance_DH
_geom_hbond_distance_HA
_geom_hbond_distance_DA
_geom_hbond_angle_DHA
_geom_hbond_site_symmetry_A
N7 H7 N1A 0.90 2.12 3.017(2) 175.4 .
N21 H21 N23 0.90 2.09 2.991(2) 175.5 2_556
